data_2002581
loop_
_publ_author_name
'Krueger, T F'
'Mueller-Buschbaum, Hk'

_publ_section_title
;
Synthese und Struktur einer neuen Form von Cu Y Mo2 O8
;
_journal_name_full
;
Zeitschrift fuer Anorganische und Allgemeine Chemie
;
_journal_page_first 55
_journal_page_last 58
_journal_paper_doi 10.1002/zaac.19926090310
_journal_volume 609
_journal_year 1992
_chemical_formula_structural 'Cu Y (Mo O4)2'
_chemical_formula_sum 'Cu Mo2 O8 Y'
_chemical_name_systematic 'Copper(I) yttrium bis(molybdate)'
_space_group_IT_number 61
_symmetry_cell_setting orthorhombic
_symmetry_Int_Tables_number 61
_symmetry_space_group_name_Hall '-P 2ac 2ab'
_symmetry_space_group_name_H-M 'P b c a'
_cell_angle_alpha 90
_cell_angle_beta 90
_cell_angle_gamma 90
_cell_formula_units_Z 8
_cell_length_a 10.160(1)
_cell_length_b 9.701(5)
_cell_length_c 14.527(6)
_cell_volume 1431.8
_refine_ls_R_factor_all 0.06
_cod_database_code 2002581

loop_
_symmetry_equiv_pos_as_xyz
x,y,z
1/2+x,1/2-y,-z
-x,1/2+y,1/2-z
1/2-x,-y,1/2+z
-x,-y,-z
1/2-x,1/2+y,z
x,1/2-y,1/2+z
1/2+x,y,1/2-z

loop_
_atom_site_aniso_label
_atom_site_aniso_U_11
_atom_site_aniso_U_12
_atom_site_aniso_U_13
_atom_site_aniso_U_22
_atom_site_aniso_U_23
_atom_site_aniso_U_33
Mo1 0.0043(6) -0.0002(8) .0000(8) 0.0053(6) -0.0001(9) 0.0132(8)
Mo2 0.0047(7) 0.0005(8) -0.0005(9) 0.0071(7) -0.0029(8) 0.0121(8)
Y1 0.0042(7) -0.0014(9) .0000(9) 0.0067(8) 0.0014(9) 0.0118(10)
Cu1 0.0118(14) -0.0027(14) -0.0020(14) 0.0111(18) -0.0068(15) 0.0287(19)

loop_
_atom_site_label
_atom_site_type_symbol
_atom_site_symmetry_multiplicity
_atom_site_Wyckoff_symbol
_atom_site_fract_x
_atom_site_fract_y
_atom_site_fract_z
_atom_site_occupancy
_atom_site_attached_hydrogens
_atom_site_calc_flag
Mo1 Mo6+ 8 c 0.2211(2) 0.0024(2) 0.4445(1) 1. 0 d
Mo2 Mo6+ 8 c 0.6052(2) 0.3314(2) 0.8465(2) 1. 0 d
Y1 Y3+ 8 c 0.4672(2) 0.2232(2) 0.6052(2) 1. 0 d
Cu1 Cu1+ 8 c 0.1830(3) 0.8094(4) 0.3056(3) 1. 0 d
O1 O2- 8 c 0.3691(17) 0.0937(20) 0.0250(13) 1. 0 d
O2 O2- 8 c 0.6184(16) 0.1017(17) 0.1262(11) 1. 0 d
O3 O2- 8 c 0.9137(21) 0.0093(23) 0.8277(14) 1. 0 d
O4 O2- 8 c 0.1785(17) 0.1081(19) 0.8733(12) 1. 0 d
O5 O2- 8 c 0.0723(18) 0.2098(20) 0.0395(13) 1. 0 d
O6 O2- 8 c 0.7317(19) 0.7762(19) 0.8204(13) 1. 0 d
O7 O2- 8 c 0.5052(19) 0.7573(19) 0.2307(12) 1. 0 d
O8 O2- 8 c 0.1727(20) 0.8881(21) 0.0035(14) 1. 0 d

loop_
_atom_type_symbol
_atom_type_oxidation_number
Mo6+ 6.000
Y3+ 3.000
Cu1+ 1.000
O2- -2.000
